data_7114375
loop_
_publ_author_name
'Gibson, Vernon C.'
'Redshaw, Carl'
'Elsegood, Mark R. J.'

_publ_section_title
;
 Novel tungsten calix[8]arene complexesElectronic supplementary
 information (ESI) available: selected spectroscopic data. See
 http://www.rsc.org/suppdata/cc/b2/b201777f/
;
_journal_issue 11
_journal_name_full 'Chemical Communications'
_journal_page_first 1200
_journal_paper_doi 10.1039/b201777f
_journal_year 2002
_chemical_formula_sum 'C94 H113 Cl4 N3 O8 W2'
_chemical_formula_weight 1922.37
_chemical_name_systematic
;
?
;
_space_group_IT_number 2
_symmetry_cell_setting triclinic
_symmetry_space_group_name_Hall '-P 1'
_symmetry_space_group_name_H-M 'P -1'
_atom_sites_solution_hydrogens geom
_atom_sites_solution_primary direct
_atom_sites_solution_secondary difmap
_audit_creation_method SHELXL-97
_cell_angle_alpha 85.711(2)
_cell_angle_beta 83.857(2)
_cell_angle_gamma 87.482(2)
_cell_formula_units_Z 2
_cell_length_a 12.6346(8)
_cell_length_b 17.6171(11)
_cell_length_c 21.8873(14)
_cell_measurement_reflns_used 19838
_cell_measurement_temperature 150(2)
_cell_measurement_theta_max 27.31
_cell_measurement_theta_min 2.20
_cell_volume 4827.1(5)
_computing_cell_refinement 'Bruker SAINT'
_computing_data_collection 'Bruker SMART'
_computing_data_reduction 'Bruker SAINT'
_computing_molecular_graphics 'Bruker SHELXTL'
_computing_publication_material 'Bruker SHELXTL and local programs'
_computing_structure_refinement 'Bruker SHELXTL'
_computing_structure_solution 'Bruker SHELXTL'
_diffrn_ambient_temperature 150(2)
_diffrn_measured_fraction_theta_full 0.995
_diffrn_measured_fraction_theta_max 0.995
_diffrn_measurement_device_type 'Bruker SMART 1000 CCD diffractometer'
_diffrn_measurement_method '\w rotation with narrow frames'
_diffrn_radiation_monochromator graphite
_diffrn_radiation_source 'sealed tube'
_diffrn_radiation_type MoK\a
_diffrn_radiation_wavelength 0.71073
_diffrn_reflns_av_R_equivalents 0.0450
_diffrn_reflns_av_sigmaI/netI 0.0554
_diffrn_reflns_limit_h_max 15
_diffrn_reflns_limit_h_min -15
_diffrn_reflns_limit_k_max 20
_diffrn_reflns_limit_k_min -20
_diffrn_reflns_limit_l_max 26
_diffrn_reflns_limit_l_min -26
_diffrn_reflns_number 45995
_diffrn_reflns_theta_full 25.00
_diffrn_reflns_theta_max 25.00
_diffrn_reflns_theta_min 1.44
_diffrn_standards_decay_% 0
_diffrn_standards_number 0
_exptl_absorpt_coefficient_mu 2.543
_exptl_absorpt_correction_T_max 0.862
_exptl_absorpt_correction_T_min 0.487
_exptl_absorpt_correction_type multi-scan
_exptl_crystal_colour 'dark red'
_exptl_crystal_density_diffrn 1.323
_exptl_crystal_density_method 'not measured'
_exptl_crystal_description plate
_exptl_crystal_F_000 1956
_exptl_crystal_size_max 0.33
_exptl_crystal_size_mid 0.25
_exptl_crystal_size_min 0.06
_refine_diff_density_max 4.440
_refine_diff_density_min -5.716
_refine_diff_density_rms 0.245
_refine_ls_extinction_coef 0.00024(11)
_refine_ls_extinction_expression Fc^*^=kFc[1+0.001xFc^2^\l^3^/sin(2\q)]^-1/4^
_refine_ls_extinction_method SHELXL
_refine_ls_goodness_of_fit_ref 1.173
_refine_ls_hydrogen_treatment constr
_refine_ls_matrix_type full
_refine_ls_number_parameters 1152
_refine_ls_number_reflns 16910
_refine_ls_number_restraints 523
_refine_ls_restrained_S_all 1.157
_refine_ls_R_factor_all 0.1170
_refine_ls_R_factor_gt 0.0997
_refine_ls_shift/su_max 0.002
_refine_ls_shift/su_mean 0.000
_refine_ls_structure_factor_coef Fsqd
_refine_ls_weighting_details 'calc w=1/[\s^2^(Fo^2^)+(0.0759P)^2^+169.6872P] where P=(Fo^2^+2Fc^2^)/3'
_refine_ls_weighting_scheme calc
_refine_ls_wR_factor_gt 0.2568
_refine_ls_wR_factor_ref 0.2675
_reflns_number_gt 13580
_reflns_number_total 16910
_reflns_threshold_expression I>2\s(I)
_cod_data_source_file b201777f.txt
_cod_data_source_block 1.3MeCN
_cod_original_sg_symbol_H-M P-1
_cod_database_code 7114375

loop_
_symmetry_equiv_pos_as_xyz
'x, y, z'
'-x, -y, -z'

loop_
_atom_site_label
_atom_site_type_symbol
_atom_site_fract_x
_atom_site_fract_y
_atom_site_fract_z
_atom_site_U_iso_or_equiv
_atom_site_adp_type
_atom_site_occupancy
_atom_site_symmetry_multiplicity
_atom_site_calc_flag
_atom_site_refinement_flags
_atom_site_disorder_assembly
_atom_site_disorder_group
W1 W 0.17330(5) 0.56259(3) 0.38192(3) 0.02917(19) Uani 1 1 d . . .
W2 W 0.12613(5) 0.20303(3) 0.33709(3) 0.0350(2) Uani 1 1 d . . .
Cl2 Cl 0.0582(3) 0.6076(2) 0.30555(18) 0.0390(9) Uani 1 1 d . . .
Cl1 Cl 0.2720(3) 0.5350(2) 0.4612(2) 0.0444(10) Uani 1 1 d . . .
Cl4 Cl 0.0099(4) 0.2012(2) 0.4271(2) 0.0507(11) Uani 1 1 d . . .
Cl3 Cl -0.0291(4) 0.1867(3) 0.2867(2) 0.0530(11) Uani 1 1 d . . .
O1 O 0.0451(7) 0.5211(5) 0.4200(5) 0.029(2) Uani 1 1 d . . .
O2 O 0.1432(8) 0.6562(5) 0.4140(5) 0.033(2) Uani 1 1 d . . .
O3 O 0.2775(7) 0.6136(5) 0.3261(4) 0.027(2) Uani 1 1 d . . .
O4 O 0.2167(8) 0.4753(6) 0.3418(4) 0.032(2) Uani 1 1 d . . .
O5 O 0.2378(9) 0.2170(5) 0.3818(5) 0.041(3) Uani 1 1 d . . .
O6 O 0.1478(9) 0.0957(6) 0.3454(5) 0.039(3) Uani 1 1 d . . .
O7 O 0.2019(9) 0.1922(6) 0.2603(5) 0.044(3) Uani 1 1 d . . .
O8 O 0.1093(8) 0.3082(6) 0.3161(5) 0.034(2) Uani 1 1 d . . .
C1 C -0.0607(11) 0.5305(8) 0.4136(6) 0.027(3) Uani 1 1 d . . .
C2 C -0.1110(11) 0.4767(8) 0.3851(7) 0.029(3) Uani 1 1 d . . .
C3 C -0.2163(11) 0.4888(8) 0.3756(7) 0.029(3) Uani 1 1 d . . .
H3 H -0.2512 0.4509 0.3574 0.035 Uiso 1 1 calc R . .
C4 C -0.2744(11) 0.5561(8) 0.3921(7) 0.030(3) Uani 1 1 d . A .
C5 C -0.2216(11) 0.6070(8) 0.4225(7) 0.031(3) Uani 1 1 d . . .
H5 H -0.2603 0.6511 0.4360 0.038 Uiso 1 1 calc R . .
C6 C -0.1152(11) 0.5975(8) 0.4346(6) 0.027(3) Uani 1 1 d . . .
C7 C -0.3897(13) 0.5686(11) 0.3781(8) 0.052(4) Uani 1 1 d DU . .
C8 C -0.4475(18) 0.6335(14) 0.4087(14) 0.075(6) Uani 0.85(2) 1 d PDU A 1
H8A H -0.4429 0.6268 0.4532 0.112 Uiso 0.85(2) 1 calc PR A 1
H8B H -0.5224 0.6351 0.4006 0.112 Uiso 0.85(2) 1 calc PR A 1
H8C H -0.4150 0.6814 0.3923 0.112 Uiso 0.85(2) 1 calc PR A 1
C9 C -0.4518(17) 0.4944(14) 0.4004(13) 0.069(6) Uani 0.85(2) 1 d PDU A 1
H9A H -0.4146 0.4505 0.3818 0.104 Uiso 0.85(2) 1 calc PR A 1
H9B H -0.5242 0.4998 0.3879 0.104 Uiso 0.85(2) 1 calc PR A 1
H9C H -0.4554 0.4868 0.4454 0.104 Uiso 0.85(2) 1 calc PR A 1
C10 C -0.3932(18) 0.5792(17) 0.3100(10) 0.072(6) Uani 0.85(2) 1 d PDU A 1
H10A H -0.3567 0.5357 0.2905 0.107 Uiso 0.85(2) 1 calc PR A 1
H10B H -0.3577 0.6261 0.2941 0.107 Uiso 0.85(2) 1 calc PR A 1
H10C H -0.4676 0.5828 0.3008 0.107 Uiso 0.85(2) 1 calc PR A 1
C8X C -0.467(7) 0.573(7) 0.434(3) 0.067(12) Uani 0.15(2) 1 d PDU A 2
H8X1 H -0.4551 0.5285 0.4629 0.101 Uiso 0.15(2) 1 calc PR A 2
H8X2 H -0.5396 0.5736 0.4228 0.101 Uiso 0.15(2) 1 calc PR A 2
H8X3 H -0.4561 0.6195 0.4544 0.101 Uiso 0.15(2) 1 calc PR A 2
C9X C -0.429(8) 0.508(5) 0.337(4) 0.063(11) Uani 0.15(2) 1 d PDU A 2
H9X1 H -0.4474 0.4617 0.3634 0.094 Uiso 0.15(2) 1 calc PR A 2
H9X2 H -0.3719 0.4957 0.3053 0.094 Uiso 0.15(2) 1 calc PR A 2
H9X3 H -0.4916 0.5286 0.3183 0.094 Uiso 0.15(2) 1 calc PR A 2
C10X C -0.388(8) 0.643(3) 0.341(5) 0.063(11) Uani 0.15(2) 1 d PDU A 2
H10D H -0.3526 0.6364 0.2996 0.094 Uiso 0.15(2) 1 calc PR A 2
H10E H -0.3490 0.6796 0.3611 0.094 Uiso 0.15(2) 1 calc PR A 2
H10F H -0.4611 0.6630 0.3380 0.094 Uiso 0.15(2) 1 calc PR A 2
C11 C -0.0663(13) 0.6550(9) 0.4698(7) 0.036(4) Uani 1 1 d . . .
H11A H -0.0078 0.6293 0.4911 0.044 Uiso 1 1 calc R . .
H11B H -0.1209 0.6733 0.5018 0.044 Uiso 1 1 calc R . .
C12 C 0.0825(12) 0.7221(8) 0.4030(7) 0.030(3) Uani 1 1 d . . .
C13 C -0.0226(12) 0.7232(8) 0.4302(7) 0.032(3) Uani 1 1 d . . .
C14 C -0.0807(11) 0.7919(9) 0.4208(7) 0.035(4) Uani 1 1 d . . .
H14 H -0.1522 0.7952 0.4392 0.042 Uiso 1 1 calc R . .
C15 C -0.0406(12) 0.8544(8) 0.3868(7) 0.033(3) Uani 1 1 d . . .
C16 C 0.0665(11) 0.8482(8) 0.3601(7) 0.030(3) Uani 1 1 d . . .
H16 H 0.0966 0.8912 0.3369 0.037 Uiso 1 1 calc R . .
C17 C 0.1280(11) 0.7834(8) 0.3665(7) 0.030(3) Uani 1 1 d . . .
C18 C -0.1031(12) 0.9305(8) 0.3831(7) 0.043(4) Uani 1 1 d D . .
C19 C -0.0917(17) 0.9661(12) 0.3156(9) 0.076(7) Uani 1 1 d D . .
H19A H -0.0187 0.9827 0.3046 0.114 Uiso 1 1 calc R . .
H19B H -0.1416 1.0100 0.3120 0.114 Uiso 1 1 calc R . .
H19C H -0.1076 0.9281 0.2878 0.114 Uiso 1 1 calc R . .
C20 C -0.0618(15) 0.9836(11) 0.4255(11) 0.073(7) Uani 1 1 d D . .
H20A H -0.0822 0.9656 0.4684 0.110 Uiso 1 1 calc R . .
H20B H -0.0924 1.0350 0.4177 0.110 Uiso 1 1 calc R . .
H20C H 0.0160 0.9846 0.4179 0.110 Uiso 1 1 calc R . .
C21 C -0.2256(12) 0.9223(9) 0.4009(8) 0.044(4) Uani 1 1 d D . .
H21A H -0.2515 0.8831 0.3774 0.066 Uiso 1 1 calc R . .
H21B H -0.2628 0.9710 0.3915 0.066 Uiso 1 1 calc R . .
H21C H -0.2390 0.9077 0.4451 0.066 Uiso 1 1 calc R . .
C22 C 0.2451(12) 0.7744(9) 0.3378(7) 0.036(4) Uani 1 1 d . . .
H22A H 0.2761 0.8254 0.3320 0.044 Uiso 1 1 calc R . .
H22B H 0.2858 0.7433 0.3675 0.044 Uiso 1 1 calc R . .
C23 C 0.2774(11) 0.6564(10) 0.2734(6) 0.035(4) Uani 1 1 d . . .
C24 C 0.2602(10) 0.7378(8) 0.2761(7) 0.029(3) Uani 1 1 d . . .
C25 C 0.2555(11) 0.7816(9) 0.2207(7) 0.034(3) Uani 1 1 d . . .
H25 H 0.2450 0.8353 0.2213 0.040 Uiso 1 1 calc R . .
C26 C 0.2657(13) 0.7491(9) 0.1649(8) 0.040(4) Uani 1 1 d . B .
C27 C 0.2769(13) 0.6718(9) 0.1644(7) 0.039(4) Uani 1 1 d . . .
H27 H 0.2819 0.6495 0.1260 0.047 Uiso 1 1 calc R . .
C28 C 0.2815(11) 0.6235(8) 0.2186(6) 0.029(3) Uani 1 1 d . . .
C29 C 0.2595(15) 0.7964(11) 0.1036(8) 0.060(4) Uani 1 1 d DU . .
C30 C 0.173(2) 0.7705(15) 0.0684(12) 0.076(6) Uani 0.81(2) 1 d PDU B 1
H30A H 0.1818 0.7154 0.0644 0.113 Uiso 0.81(2) 1 calc PR B 1
H30B H 0.1779 0.7971 0.0273 0.113 Uiso 0.81(2) 1 calc PR B 1
H30C H 0.1033 0.7820 0.0905 0.113 Uiso 0.81(2) 1 calc PR B 1
C31 C 0.249(2) 0.8805(13) 0.1091(11) 0.064(6) Uani 0.81(2) 1 d PDU B 1
H31A H 0.2458 0.9065 0.0681 0.096 Uiso 0.81(2) 1 calc PR B 1
H31B H 0.3104 0.8975 0.1274 0.096 Uiso 0.81(2) 1 calc PR B 1
H31C H 0.1834 0.8926 0.1353 0.096 Uiso 0.81(2) 1 calc PR B 1
C32 C 0.356(2) 0.7825(15) 0.0582(11) 0.075(6) Uani 0.81(2) 1 d PDU B 1
H32A H 0.3703 0.7275 0.0563 0.112 Uiso 0.81(2) 1 calc PR B 1
H32B H 0.4178 0.8059 0.0716 0.112 Uiso 0.81(2) 1 calc PR B 1
H32C H 0.3424 0.8050 0.0174 0.112 Uiso 0.81(2) 1 calc PR B 1
C30X C 0.148(4) 0.830(5) 0.112(4) 0.066(11) Uani 0.19(2) 1 d PDU B 2
H30D H 0.0969 0.7922 0.1049 0.099 Uiso 0.19(2) 1 calc PR B 2
H30E H 0.1408 0.8747 0.0830 0.099 Uiso 0.19(2) 1 calc PR B 2
H30F H 0.1321 0.8459 0.1544 0.099 Uiso 0.19(2) 1 calc PR B 2
C31X C 0.335(6) 0.860(4) 0.091(4) 0.065(11) Uani 0.19(2) 1 d PDU B 2
H31D H 0.3984 0.8475 0.1125 0.097 Uiso 0.19(2) 1 calc PR B 2
H31E H 0.3001 0.9069 0.1059 0.097 Uiso 0.19(2) 1 calc PR B 2
H31F H 0.3558 0.8673 0.0467 0.097 Uiso 0.19(2) 1 calc PR B 2
C32X C 0.256(8) 0.756(5) 0.045(3) 0.074(11) Uani 0.19(2) 1 d PDU B 2
H32D H 0.2335 0.7041 0.0559 0.111 Uiso 0.19(2) 1 calc PR B 2
H32E H 0.3272 0.7555 0.0225 0.111 Uiso 0.19(2) 1 calc PR B 2
H32F H 0.2055 0.7837 0.0199 0.111 Uiso 0.19(2) 1 calc PR B 2
C33 C 0.2719(12) 0.5385(9) 0.2147(7) 0.032(3) Uani 1 1 d . . .
H33A H 0.1964 0.5273 0.2275 0.039 Uiso 1 1 calc R . .
H33B H 0.2852 0.5290 0.1704 0.039 Uiso 1 1 calc R . .
C34 C 0.3062(11) 0.4465(8) 0.3075(7) 0.030(3) Uani 1 1 d . . .
C35 C 0.3369(12) 0.4793(8) 0.2482(7) 0.032(3) Uani 1 1 d . . .
C36 C 0.4290(11) 0.4465(9) 0.2168(7) 0.033(3) Uani 1 1 d . . .
H36 H 0.4539 0.4683 0.1771 0.040 Uiso 1 1 calc R . .
C37 C 0.4841(13) 0.3845(9) 0.2409(8) 0.043(4) Uani 1 1 d . C .
C38 C 0.4501(12) 0.3541(8) 0.2997(8) 0.036(3) Uani 1 1 d . . .
H38 H 0.4874 0.3109 0.3166 0.043 Uiso 1 1 calc R . .
C39 C 0.3623(10) 0.3856(8) 0.3346(7) 0.028(3) Uani 1 1 d . . .
C40 C 0.5786(14) 0.3460(9) 0.2013(8) 0.062(4) Uani 1 1 d DU . .
C41 C 0.621(2) 0.2713(13) 0.2349(14) 0.078(8) Uani 0.68(2) 1 d PDU C 1
H41A H 0.5628 0.2362 0.2451 0.118 Uiso 0.68(2) 1 calc PR C 1
H41B H 0.6495 0.2835 0.2728 0.118 Uiso 0.68(2) 1 calc PR C 1
H41C H 0.6777 0.2474 0.2078 0.118 Uiso 0.68(2) 1 calc PR C 1
C42 C 0.6637(18) 0.4013(14) 0.1845(12) 0.060(6) Uani 0.68(2) 1 d PDU C 1
H42A H 0.7230 0.3772 0.1595 0.090 Uiso 0.68(2) 1 calc PR C 1
H42B H 0.6890 0.4177 0.2220 0.090 Uiso 0.68(2) 1 calc PR C 1
H42C H 0.6354 0.4457 0.1609 0.090 Uiso 0.68(2) 1 calc PR C 1
C43 C 0.5288(18) 0.3230(13) 0.1431(11) 0.056(5) Uani 0.68(2) 1 d PDU C 1
H43A H 0.4729 0.2866 0.1558 0.084 Uiso 0.68(2) 1 calc PR C 1
H43B H 0.5843 0.2996 0.1150 0.084 Uiso 0.68(2) 1 calc PR C 1
H43C H 0.4981 0.3685 0.1221 0.084 Uiso 0.68(2) 1 calc PR C 1
C41X C 0.678(3) 0.349(3) 0.238(2) 0.069(9) Uani 0.32(2) 1 d PDU C 2
H41D H 0.6612 0.3242 0.2799 0.103 Uiso 0.32(2) 1 calc PR C 2
H41E H 0.6953 0.4017 0.2415 0.103 Uiso 0.32(2) 1 calc PR C 2
H41F H 0.7386 0.3215 0.2172 0.103 Uiso 0.32(2) 1 calc PR C 2
C42X C 0.603(4) 0.383(3) 0.1383(15) 0.064(9) Uani 0.32(2) 1 d PDU C 2
H42D H 0.6634 0.3558 0.1166 0.096 Uiso 0.32(2) 1 calc PR C 2
H42E H 0.6223 0.4362 0.1415 0.096 Uiso 0.32(2) 1 calc PR C 2
H42F H 0.5410 0.3827 0.1154 0.096 Uiso 0.32(2) 1 calc PR C 2
C43X C 0.558(4) 0.2596(12) 0.197(3) 0.067(9) Uani 0.32(2) 1 d PDU C 2
H43D H 0.5425 0.2353 0.2387 0.100 Uiso 0.32(2) 1 calc PR C 2
H43E H 0.6207 0.2346 0.1762 0.100 Uiso 0.32(2) 1 calc PR C 2
H43F H 0.4964 0.2548 0.1738 0.100 Uiso 0.32(2) 1 calc PR C 2
C44 C 0.3269(12) 0.3545(8) 0.3997(7) 0.034(3) Uani 1 1 d . . .
H44A H 0.3438 0.3917 0.4287 0.041 Uiso 1 1 calc R . .
H44B H 0.2486 0.3501 0.4040 0.041 Uiso 1 1 calc R . .
C45 C 0.3292(13) 0.2116(9) 0.4102(8) 0.039(4) Uani 1 1 d . . .
C46 C 0.3763(12) 0.2791(9) 0.4181(7) 0.034(3) Uani 1 1 d . . .
C47 C 0.4769(12) 0.2728(8) 0.4397(7) 0.034(3) Uani 1 1 d . . .
H47 H 0.5123 0.3182 0.4443 0.041 Uiso 1 1 calc R . .
C48 C 0.5275(14) 0.2032(9) 0.4547(7) 0.037(4) Uani 1 1 d . D .
C49 C 0.4694(14) 0.1381(9) 0.4501(7) 0.041(4) Uani 1 1 d . . .
H49 H 0.5007 0.0899 0.4618 0.049 Uiso 1 1 calc R . .
C50 C 0.3687(13) 0.1398(8) 0.4296(7) 0.037(4) Uani 1 1 d . . .
C51 C 0.6426(14) 0.1976(10) 0.4708(7) 0.055(4) Uani 1 1 d DU . .
C52 C 0.633(4) 0.159(2) 0.5368(14) 0.060(8) Uani 0.56(7) 1 d PDU D 1
H52A H 0.7040 0.1531 0.5513 0.089 Uiso 0.56(7) 1 calc PR D 1
H52B H 0.6025 0.1090 0.5368 0.089 Uiso 0.56(7) 1 calc PR D 1
H52C H 0.5871 0.1909 0.5642 0.089 Uiso 0.56(7) 1 calc PR D 1
C53 C 0.700(4) 0.2717(19) 0.471(2) 0.055(9) Uani 0.56(7) 1 d PDU D 1
H53A H 0.7721 0.2607 0.4819 0.083 Uiso 0.56(7) 1 calc PR D 1
H53B H 0.6608 0.3041 0.5007 0.083 Uiso 0.56(7) 1 calc PR D 1
H53C H 0.7029 0.2980 0.4296 0.083 Uiso 0.56(7) 1 calc PR D 1
C54 C 0.709(3) 0.141(3) 0.432(2) 0.071(9) Uani 0.56(7) 1 d PDU D 1
H54A H 0.7822 0.1378 0.4428 0.106 Uiso 0.56(7) 1 calc PR D 1
H54B H 0.7091 0.1577 0.3880 0.106 Uiso 0.56(7) 1 calc PR D 1
H54C H 0.6781 0.0904 0.4391 0.106 Uiso 0.56(7) 1 calc PR D 1
C52X C 0.672(6) 0.138(3) 0.522(3) 0.073(11) Uani 0.44(7) 1 d PDU D 2
H52D H 0.7482 0.1407 0.5268 0.110 Uiso 0.44(7) 1 calc PR D 2
H52E H 0.6581 0.0869 0.5103 0.110 Uiso 0.44(7) 1 calc PR D 2
H52F H 0.6298 0.1482 0.5606 0.110 Uiso 0.44(7) 1 calc PR D 2
C53X C 0.679(5) 0.275(2) 0.485(3) 0.052(10) Uani 0.44(7) 1 d PDU D 2
H53D H 0.7524 0.2703 0.4956 0.078 Uiso 0.44(7) 1 calc PR D 2
H53E H 0.6324 0.2938 0.5201 0.078 Uiso 0.44(7) 1 calc PR D 2
H53F H 0.6747 0.3111 0.4491 0.078 Uiso 0.44(7) 1 calc PR D 2
C54X C 0.710(4) 0.173(4) 0.4122(19) 0.061(9) Uani 0.44(7) 1 d PDU D 2
H54D H 0.7854 0.1677 0.4197 0.092 Uiso 0.44(7) 1 calc PR D 2
H54E H 0.7017 0.2110 0.3781 0.092 Uiso 0.44(7) 1 calc PR D 2
H54F H 0.6866 0.1235 0.4016 0.092 Uiso 0.44(7) 1 calc PR D 2
C55 C 0.3101(14) 0.0674(9) 0.4255(8) 0.043(4) Uani 1 1 d . . .
H55A H 0.3386 0.0272 0.4539 0.051 Uiso 1 1 calc R . .
H55B H 0.2340 0.0767 0.4400 0.051 Uiso 1 1 calc R . .
C56 C 0.2375(11) 0.0531(8) 0.3241(7) 0.032(3) Uani 1 1 d . . .
C57 C 0.3173(13) 0.0386(8) 0.3630(8) 0.039(4) Uani 1 1 d . . .
C58 C 0.4084(12) -0.0029(8) 0.3404(8) 0.038(4) Uani 1 1 d . . .
H58 H 0.4626 -0.0147 0.3669 0.045 Uiso 1 1 calc R . .
C59 C 0.4231(13) -0.0273(9) 0.2822(9) 0.044(4) Uani 1 1 d . . .
C60 C 0.3383(13) -0.0112(9) 0.2439(8) 0.042(4) Uani 1 1 d . . .
H60 H 0.3454 -0.0283 0.2034 0.051 Uiso 1 1 calc R . .
C61 C 0.2459(12) 0.0289(9) 0.2652(8) 0.036(3) Uani 1 1 d . . .
C62 C 0.5255(14) -0.0700(11) 0.2591(10) 0.056(5) Uani 1 1 d . . .
C63 C 0.6185(17) -0.0177(14) 0.2586(12) 0.076(7) Uani 1 1 d . . .
H63A H 0.6244 -0.0039 0.3007 0.114 Uiso 1 1 calc R . .
H63B H 0.6062 0.0285 0.2322 0.114 Uiso 1 1 calc R . .
H63C H 0.6845 -0.0441 0.2428 0.114 Uiso 1 1 calc R . .
C64 C 0.5245(16) -0.0938(15) 0.1935(12) 0.079(7) Uani 1 1 d . . .
H64A H 0.5887 -0.1251 0.1824 0.118 Uiso 1 1 calc R . .
H64B H 0.5229 -0.0483 0.1650 0.118 Uiso 1 1 calc R . .
H64C H 0.4613 -0.1233 0.1911 0.118 Uiso 1 1 calc R . .
C65 C 0.5394(16) -0.1408(12) 0.3003(11) 0.069(6) Uani 1 1 d . . .
H65A H 0.5338 -0.1276 0.3433 0.104 Uiso 1 1 calc R . .
H65B H 0.6097 -0.1648 0.2893 0.104 Uiso 1 1 calc R . .
H65C H 0.4840 -0.1763 0.2953 0.104 Uiso 1 1 calc R . .
C66 C 0.1614(13) 0.0495(9) 0.2211(8) 0.040(4) Uani 1 1 d . . .
H66A H 0.1526 0.0048 0.1975 0.048 Uiso 1 1 calc R . .
H66B H 0.0927 0.0599 0.2458 0.048 Uiso 1 1 calc R . .
C67 C 0.1988(13) 0.1872(10) 0.1994(7) 0.040(4) Uani 1 1 d . . .
C68 C 0.1849(11) 0.1162(9) 0.1767(8) 0.037(4) Uani 1 1 d . . .
C69 C 0.1881(16) 0.1164(12) 0.1126(10) 0.059(5) Uani 1 1 d . . .
H69 H 0.1790 0.0699 0.0948 0.071 Uiso 1 1 calc R . .
C70 C 0.2047(15) 0.1842(13) 0.0728(9) 0.058(5) Uani 1 1 d . E .
C71 C 0.2200(15) 0.2502(12) 0.0988(9) 0.054(5) Uani 1 1 d . . .
H71 H 0.2367 0.2947 0.0729 0.065 Uiso 1 1 calc R . .
C72 C 0.2119(13) 0.2539(9) 0.1613(7) 0.039(4) Uani 1 1 d . . .
C73 C 0.2038(19) 0.1788(15) 0.0026(11) 0.088(6) Uani 1 1 d DU . .
C74 C 0.219(5) 0.097(2) -0.016(2) 0.114(11) Uani 0.56(2) 1 d PDU E 1
H74A H 0.2791 0.0722 0.0035 0.171 Uiso 0.56(2) 1 calc PR E 1
H74B H 0.2339 0.0973 -0.0608 0.171 Uiso 0.56(2) 1 calc PR E 1
H74C H 0.1542 0.0694 -0.0025 0.171 Uiso 0.56(2) 1 calc PR E 1
C75 C 0.321(3) 0.221(3) -0.0272(17) 0.091(10) Uani 0.56(2) 1 d PDU E 1
H75A H 0.3820 0.1907 -0.0131 0.137 Uiso 0.56(2) 1 calc PR E 1
H75B H 0.3219 0.2726 -0.0130 0.137 Uiso 0.56(2) 1 calc PR E 1
H75C H 0.3264 0.2242 -0.0723 0.137 Uiso 0.56(2) 1 calc PR E 1
C76 C 0.115(3) 0.230(3) -0.0205(19) 0.094(10) Uani 0.56(2) 1 d PDU E 1
H76A H 0.1163 0.2800 -0.0038 0.141 Uiso 0.56(2) 1 calc PR E 1
H76B H 0.0463 0.2072 -0.0071 0.141 Uiso 0.56(2) 1 calc PR E 1
H76C H 0.1251 0.2361 -0.0656 0.141 Uiso 0.56(2) 1 calc PR E 1
C74X C 0.302(4) 0.136(3) -0.025(2) 0.102(12) Uani 0.44(2) 1 d PDU E 2
H74D H 0.3658 0.1595 -0.0146 0.153 Uiso 0.44(2) 1 calc PR E 2
H74E H 0.3017 0.1369 -0.0694 0.153 Uiso 0.44(2) 1 calc PR E 2
H74F H 0.3011 0.0827 -0.0073 0.153 Uiso 0.44(2) 1 calc PR E 2
C75X C 0.209(4) 0.270(3) -0.032(2) 0.092(11) Uani 0.44(2) 1 d PDU E 2
H75D H 0.1460 0.3004 -0.0167 0.138 Uiso 0.44(2) 1 calc PR E 2
H75E H 0.2099 0.2681 -0.0770 0.138 Uiso 0.44(2) 1 calc PR E 2
H75F H 0.2734 0.2940 -0.0231 0.138 Uiso 0.44(2) 1 calc PR E 2
C76X C 0.095(3) 0.152(3) -0.008(2) 0.095(11) Uani 0.44(2) 1 d PDU E 2
H76D H 0.0388 0.1843 0.0121 0.142 Uiso 0.44(2) 1 calc PR E 2
H76E H 0.0869 0.0990 0.0085 0.142 Uiso 0.44(2) 1 calc PR E 2
H76F H 0.0881 0.1548 -0.0527 0.142 Uiso 0.44(2) 1 calc PR E 2
C77 C 0.2284(12) 0.3277(8) 0.1912(7) 0.034(3) Uani 1 1 d . . .
H77A H 0.2702 0.3623 0.1611 0.041 Uiso 1 1 calc R . .
H77B H 0.2703 0.3157 0.2267 0.041 Uiso 1 1 calc R . .
C78 C 0.0741(11) 0.3612(8) 0.2734(7) 0.029(3) Uani 1 1 d . . .
C79 C 0.1223(12) 0.3692(8) 0.2138(7) 0.034(3) Uani 1 1 d . . .
C80 C 0.0773(12) 0.4214(8) 0.1724(7) 0.033(3) Uani 1 1 d . . .
H80 H 0.1081 0.4259 0.1308 0.040 Uiso 1 1 calc R . .
C81 C -0.0117(11) 0.4672(9) 0.1902(7) 0.036(4) Uani 1 1 d . . .
C82 C -0.0525(12) 0.4617(9) 0.2510(7) 0.033(3) Uani 1 1 d . . .
H82 H -0.1112 0.4943 0.2638 0.039 Uiso 1 1 calc R . .
C83 C -0.0116(11) 0.4104(8) 0.2947(7) 0.029(3) Uani 1 1 d . . .
C84 C -0.0551(14) 0.5271(11) 0.1438(8) 0.048(4) Uani 1 1 d . . .
C85 C -0.0883(18) 0.4892(15) 0.0883(10) 0.076(7) Uani 1 1 d . . .
H85A H -0.0290 0.4570 0.0710 0.114 Uiso 1 1 calc R . .
H85B H -0.1073 0.5285 0.0568 0.114 Uiso 1 1 calc R . .
H85C H -0.1500 0.4578 0.1015 0.114 Uiso 1 1 calc R . .
C86 C 0.0329(17) 0.5844(12) 0.1220(12) 0.075(7) Uani 1 1 d . . .
H86A H 0.0654 0.5996 0.1577 0.113 Uiso 1 1 calc R . .
H86B H 0.0015 0.6295 0.1008 0.113 Uiso 1 1 calc R . .
H86C H 0.0876 0.5605 0.0937 0.113 Uiso 1 1 calc R . .
C87 C -0.1541(17) 0.5720(15) 0.1705(10) 0.074(7) Uani 1 1 d . . .
H87A H -0.2105 0.5366 0.1853 0.111 Uiso 1 1 calc R . .
H87B H -0.1790 0.6081 0.1384 0.111 Uiso 1 1 calc R . .
H87C H -0.1358 0.5998 0.2048 0.111 Uiso 1 1 calc R . .
C88 C -0.0522(12) 0.4054(8) 0.3628(7) 0.034(3) Uani 1 1 d . . .
H88A H -0.1004 0.3622 0.3712 0.041 Uiso 1 1 calc R . .
H88B H 0.0092 0.3940 0.3870 0.041 Uiso 1 1 calc R . .
N1 N 0.286(3) 0.445(2) 0.0524(17) 0.163(14) Uani 1 1 d U . .
C89 C 0.318(2) 0.493(2) 0.0257(12) 0.092(8) Uani 1 1 d U . .
C90 C 0.359(4) 0.556(2) -0.0064(16) 0.138(13) Uani 1 1 d U . .
H90A H 0.3103 0.5996 0.0010 0.207 Uiso 1 1 calc R . .
H90B H 0.3668 0.5472 -0.0505 0.207 Uiso 1 1 calc R . .
H90C H 0.4284 0.5650 0.0067 0.207 Uiso 1 1 calc R . .
N2 N 0.557(2) 0.6959(16) 0.1733(13) 0.121(9) Uani 1 1 d U . .
C91 C 0.553(2) 0.6354(15) 0.1321(13) 0.082(7) Uani 1 1 d U . .
C92 C 0.545(3) 0.5841(14) 0.1000(15) 0.112(11) Uani 1 1 d U . .
H92A H 0.6065 0.5487 0.1025 0.168 Uiso 1 1 calc R . .
H92B H 0.5423 0.6045 0.0573 0.168 Uiso 1 1 calc R . .
H92C H 0.4795 0.5572 0.1140 0.168 Uiso 1 1 calc R . .
N3 N -0.217(3) 0.802(3) 0.1921(17) 0.22(2) Uani 1 1 d U . .
C93 C -0.143(3) 0.785(3) 0.2152(19) 0.181(17) Uani 1 1 d U . .
C94 C -0.042(3) 0.767(3) 0.238(2) 0.20(2) Uani 1 1 d U . .
H94A H 0.0072 0.7469 0.2049 0.301 Uiso 1 1 calc R . .
H94B H -0.0510 0.7295 0.2728 0.301 Uiso 1 1 calc R . .
H94C H -0.0144 0.8139 0.2508 0.301 Uiso 1 1 calc R . .

loop_
_atom_site_aniso_label
_atom_site_aniso_U_11
_atom_site_aniso_U_22
_atom_site_aniso_U_33
_atom_site_aniso_U_23
_atom_site_aniso_U_13
_atom_site_aniso_U_12
W1 0.0240(3) 0.0295(3) 0.0331(3) 0.0003(2) 0.0022(2) -0.0091(2)
W2 0.0400(4) 0.0266(3) 0.0371(4) -0.0010(3) -0.0002(3) 0.0003(3)
Cl2 0.0309(19) 0.039(2) 0.046(2) 0.0055(17) -0.0053(16) -0.0050(16)
Cl1 0.037(2) 0.040(2) 0.055(2) 0.0123(18) -0.0093(18) -0.0006(17)
Cl4 0.051(3) 0.040(2) 0.056(3) 0.0010(19) 0.010(2) -0.0005(19)
Cl3 0.046(2) 0.050(3) 0.064(3) -0.004(2) -0.008(2) -0.009(2)
O1 0.015(4) 0.028(5) 0.042(6) 0.007(4) 0.003(4) -0.001(4)
O2 0.039(6) 0.025(5) 0.033(5) 0.000(4) 0.006(4) -0.016(4)
O3 0.022(5) 0.021(5) 0.036(5) 0.006(4) -0.003(4) -0.005(4)
O4 0.028(5) 0.035(6) 0.029(5) 0.008(4) 0.002(4) 0.002(4)
O5 0.045(6) 0.016(5) 0.063(7) 0.016(5) -0.021(6) -0.001(4)
O6 0.039(6) 0.024(5) 0.052(7) 0.001(5) -0.005(5) 0.006(4)
O7 0.044(7) 0.033(6) 0.055(7) 0.000(5) -0.011(5) -0.006(5)
O8 0.034(6) 0.030(5) 0.038(6) 0.003(4) -0.005(5) 0.007(4)
C1 0.021(7) 0.033(8) 0.027(7) 0.007(6) 0.002(5) -0.006(6)
C2 0.030(8) 0.024(7) 0.031(8) 0.005(6) -0.002(6) 0.000(6)
C3 0.024(7) 0.028(7) 0.035(8) -0.003(6) -0.004(6) -0.004(6)
C4 0.024(7) 0.031(8) 0.036(8) 0.000(6) -0.002(6) -0.004(6)
C5 0.031(8) 0.022(7) 0.038(8) 0.006(6) 0.004(6) -0.005(6)
C6 0.023(7) 0.027(7) 0.030(7) 0.004(6) 0.003(6) -0.007(6)
C7 0.026(7) 0.062(9) 0.073(9) -0.016(8) -0.013(7) -0.005(6)
C8 0.041(11) 0.074(11) 0.113(15) -0.030(12) -0.022(11) 0.014(10)
C9 0.030(10) 0.074(11) 0.106(15) -0.012(11) -0.007(11) -0.016(9)
C10 0.034(11) 0.105(16) 0.077(9) -0.003(9) -0.023(10) 0.012(11)
C8X 0.04(2) 0.08(2) 0.088(19) -0.022(16) -0.002(15) 0.00(2)
C9X 0.03(2) 0.083(19) 0.08(2) -0.025(17) -0.03(2) -0.01(2)
C10X 0.03(2) 0.072(15) 0.09(2) -0.003(15) -0.03(2) 0.01(2)
C11 0.042(9) 0.043(9) 0.023(7) -0.003(6) 0.009(6) -0.017(7)
C12 0.038(8) 0.017(7) 0.035(8) 0.001(6) -0.006(6) -0.006(6)
C13 0.037(8) 0.031(8) 0.027(7) -0.005(6) 0.005(6) -0.013(6)
C14 0.018(7) 0.047(9) 0.041(9) -0.010(7) 0.005(6) -0.015(6)
C15 0.036(8) 0.026(7) 0.037(8) -0.011(6) 0.003(7) -0.008(6)
C16 0.030(8) 0.020(7) 0.041(8) 0.006(6) -0.006(6) -0.006(6)
C17 0.030(8) 0.028(7) 0.034(8) -0.001(6) -0.005(6) -0.009(6)
C18 0.039(9) 0.027(8) 0.062(11) 0.001(7) 0.004(8) -0.002(7)
C19 0.067(14) 0.062(13) 0.082(15) 0.039(12) 0.030(12) 0.023(11)
C20 0.043(11) 0.047(12) 0.14(2) -0.039(13) -0.031(12) 0.006(9)
C21 0.039(9) 0.028(8) 0.063(11) 0.002(8) -0.007(8) 0.005(7)
C22 0.027(8) 0.037(9) 0.046(9) -0.009(7) 0.004(7) -0.014(6)
C23 0.022(7) 0.060(10) 0.025(7) 0.008(7) -0.006(6) -0.028(7)
C24 0.018(7) 0.033(8) 0.037(8) 0.004(6) -0.009(6) -0.010(6)
C25 0.028(8) 0.029(8) 0.044(9) 0.001(7) -0.005(6) -0.006(6)
C26 0.041(9) 0.034(9) 0.043(9) 0.016(7) -0.006(7) -0.006(7)
C27 0.045(9) 0.036(9) 0.036(9) -0.005(7) -0.005(7) 0.002(7)
C28 0.025(7) 0.029(7) 0.030(8) 0.007(6) 0.003(6) -0.002(6)
C29 0.098(12) 0.044(7) 0.037(8) 0.011(7) -0.017(7) -0.002(8)
C30 0.117(14) 0.063(13) 0.051(13) 0.009(11) -0.040(12) 0.003(13)
C31 0.099(16) 0.042(8) 0.052(12) 0.019(8) -0.023(11) 0.008(9)
C32 0.115(14) 0.056(13) 0.048(12) 0.014(10) -0.002(10) 0.007(12)
C30X 0.095(14) 0.05(2) 0.05(2) 0.008(19) -0.02(2) -0.004(14)
C31X 0.097(19) 0.050(19) 0.05(2) 0.017(17) -0.016(19) -0.005(15)
C32X 0.12(3) 0.06(2) 0.041(18) 0.003(15) -0.02(2) 0.00(2)
C33 0.029(8) 0.038(8) 0.028(8) 0.007(6) 0.001(6) -0.004(6)
C34 0.020(7) 0.028(7) 0.040(8) -0.001(6) -0.003(6) -0.001(6)
C35 0.035(8) 0.024(7) 0.035(8) 0.002(6) 0.001(6) -0.007(6)
C36 0.028(8) 0.036(8) 0.034(8) 0.002(6) 0.004(6) -0.007(6)
C37 0.030(8) 0.037(9) 0.060(11) -0.004(8) 0.006(8) 0.005(7)
C38 0.028(8) 0.022(7) 0.056(10) -0.004(7) -0.003(7) 0.004(6)
C39 0.012(6) 0.024(7) 0.049(9) 0.003(6) -0.006(6) -0.003(5)
C40 0.058(9) 0.039(8) 0.083(11) -0.002(8) 0.012(8) 0.017(7)
C41 0.068(16) 0.067(13) 0.088(16) 0.008(12) 0.021(12) 0.043(12)
C42 0.036(12) 0.066(13) 0.076(16) -0.013(11) 0.008(11) 0.013(8)
C43 0.037(12) 0.028(11) 0.097(14) -0.005(10) 0.012(10) 0.014(9)
C41X 0.056(18) 0.06(2) 0.09(2) -0.005(18) 0.012(14) 0.016(17)
C42X 0.05(2) 0.053(18) 0.084(15) -0.002(16) 0.018(15) 0.015(18)
C43X 0.06(2) 0.035(11) 0.10(2) -0.004(14) 0.002(18) 0.029(15)
C44 0.035(8) 0.026(8) 0.041(9) 0.003(6) -0.005(7) 0.000(6)
C45 0.045(9) 0.025(8) 0.046(9) 0.010(7) -0.010(7) -0.008(7)
C46 0.036(8) 0.032(8) 0.032(8) 0.001(6) 0.000(6) -0.004(6)
C47 0.033(8) 0.024(7) 0.044(9) -0.004(6) -0.003(7) 0.003(6)
C48 0.054(10) 0.027(8) 0.032(8) -0.004(6) -0.013(7) 0.008(7)
C49 0.054(10) 0.025(8) 0.043(9) 0.005(7) -0.013(8) 0.014(7)
C50 0.051(10) 0.024(8) 0.037(9) 0.004(6) -0.008(7) 0.000(7)
C51 0.054(10) 0.036(7) 0.080(10) -0.009(7) -0.036(8) 0.019(6)
C52 0.06(2) 0.034(17) 0.092(12) 0.003(12) -0.052(14) 0.013(14)
C53 0.04(2) 0.049(12) 0.08(2) -0.007(12) -0.019(17) 0.009(11)
C54 0.050(17) 0.048(17) 0.117(19) -0.015(16) -0.029(16) 0.031(15)
C52X 0.08(3) 0.051(17) 0.096(17) 0.013(17) -0.043(19) 0.00(2)
C53X 0.03(2) 0.042(11) 0.08(2) -0.006(12) -0.014(19) 0.007(13)
C54X 0.051(15) 0.050(18) 0.087(14) -0.012(13) -0.034(12) 0.028(15)
C55 0.052(10) 0.024(8) 0.051(10) 0.010(7) -0.007(8) -0.001(7)
C56 0.027(7) 0.015(7) 0.052(9) 0.003(6) -0.002(7) -0.003(6)
C57 0.040(9) 0.019(7) 0.055(10) 0.005(7) 0.000(8) -0.001(6)
C58 0.033(8) 0.020(7) 0.061(11) 0.005(7) -0.015(7) -0.003(6)
C59 0.029(8) 0.037(9) 0.064(12) -0.006(8) 0.001(8) -0.005(7)
C60 0.041(9) 0.037(9) 0.051(10) -0.010(8) -0.003(8) -0.008(7)
C61 0.028(8) 0.030(8) 0.049(10) -0.002(7) -0.003(7) -0.003(6)
C62 0.027(9) 0.056(12) 0.082(14) -0.006(10) 0.002(9) 0.009(8)
C63 0.049(12) 0.090(17) 0.089(17) -0.008(14) 0.001(11) -0.020(12)
C64 0.041(11) 0.092(17) 0.105(19) -0.044(15) -0.003(11) 0.029(11)
C65 0.046(11) 0.059(13) 0.100(17) -0.015(12) -0.001(11) 0.020(10)
C66 0.034(8) 0.036(9) 0.049(10) -0.010(7) 0.000(7) -0.006(7)
C67 0.035(9) 0.045(10) 0.038(9) -0.007(7) 0.002(7) -0.002(7)
C68 0.022(7) 0.041(9) 0.049(10) -0.010(7) -0.002(7) 0.003(6)
C69 0.052(11) 0.056(12) 0.073(14) -0.031(11) -0.008(10) 0.003(9)
C70 0.043(11) 0.082(15) 0.049(11) 0.001(10) -0.003(8) -0.007(10)
C71 0.044(10) 0.071(13) 0.046(11) -0.011(9) 0.003(8) -0.001(9)
C72 0.044(9) 0.034(8) 0.037(9) 0.002(7) -0.010(7) 0.012(7)
C73 0.101(14) 0.112(16) 0.052(12) -0.013(10) -0.014(10) 0.024(12)
C74 0.15(3) 0.132(18) 0.06(2) -0.041(19) 0.00(2) 0.032(17)
C75 0.088(15) 0.13(2) 0.044(18) 0.015(19) 0.000(16) 0.048(16)
C76 0.089(16) 0.13(2) 0.060(18) 0.000(19) -0.023(17) 0.014(17)
C74X 0.111(19) 0.13(2) 0.06(2) 0.00(2) 0.00(2) 0.037(19)
C75X 0.08(2) 0.14(2) 0.05(2) 0.020(19) -0.01(2) 0.035(17)
C76X 0.107(17) 0.13(3) 0.05(2) -0.01(2) -0.035(19) 0.027(18)
C77 0.029(8) 0.025(7) 0.044(9) 0.011(6) 0.005(7) 0.000(6)
C78 0.030(7) 0.024(7) 0.035(8) -0.003(6) -0.005(6) -0.006(6)
C79 0.029(8) 0.030(8) 0.044(9) -0.001(7) 0.000(7) -0.007(6)
C80 0.033(8) 0.029(8) 0.037(8) 0.007(6) -0.003(6) -0.010(6)
C81 0.023(7) 0.042(9) 0.045(9) -0.005(7) -0.004(6) -0.008(6)
C82 0.031(8) 0.035(8) 0.032(8) 0.008(6) -0.013(6) 0.000(6)
C83 0.023(7) 0.026(7) 0.038(8) -0.002(6) -0.005(6) -0.007(6)
C84 0.047(10) 0.051(11) 0.044(10) 0.012(8) -0.009(8) 0.010(8)
C85 0.062(14) 0.107(19) 0.058(13) 0.019(13) -0.019(11) 0.010(13)
C86 0.054(12) 0.061(13) 0.101(18) 0.046(13) 0.002(12) 0.001(10)
C87 0.055(13) 0.107(19) 0.053(12) 0.026(12) -0.005(10) 0.020(12)
C88 0.036(8) 0.026(8) 0.040(9) 0.003(6) -0.008(7) -0.002(6)
N1 0.15(3) 0.15(3) 0.16(3) 0.06(2) 0.05(2) 0.02(2)
C89 0.10(2) 0.11(2) 0.057(15) 0.011(13) 0.008(13) 0.023(15)
C90 0.20(4) 0.11(2) 0.10(2) -0.016(17) 0.01(2) -0.05(2)
N2 0.13(2) 0.111(19) 0.13(2) -0.028(14) -0.015(17) 0.015(17)
C91 0.077(15) 0.070(15) 0.091(18) 0.011(10) 0.013(13) -0.010(13)
C92 0.15(3) 0.044(13) 0.12(2) 0.001(11) 0.05(2) 0.004(15)
N3 0.14(3) 0.37(5) 0.17(3) -0.12(3) -0.07(2) 0.19(3)
C93 0.13(3) 0.27(4) 0.16(3) -0.14(3) -0.08(2) 0.13(3)
C94 0.15(3) 0.25(4) 0.24(4) -0.16(4) -0.13(3) 0.12(3)

loop_
_atom_type_symbol
_atom_type_description
_atom_type_scat_dispersion_real
_atom_type_scat_dispersion_imag
_atom_type_scat_source
C C 0.0033 0.0016 'International Tables Vol C Tables 4.2.6.8 and 6.1.1.4'
H H 0.0000 0.0000 'International Tables Vol C Tables 4.2.6.8 and 6.1.1.4'
N N 0.0061 0.0033 'International Tables Vol C Tables 4.2.6.8 and 6.1.1.4'
O O 0.0106 0.0060 'International Tables Vol C Tables 4.2.6.8 and 6.1.1.4'
Cl Cl 0.1484 0.1585 'International Tables Vol C Tables 4.2.6.8 and 6.1.1.4'
W W -0.8490 6.8722 'International Tables Vol C Tables 4.2.6.8 and 6.1.1.4'

loop_
_geom_angle_atom_site_label_1
_geom_angle_atom_site_label_2
_geom_angle_atom_site_label_3
_geom_angle
O2 W1 O4 172.2(4)
O2 W1 O1 93.3(4)
O4 W1 O1 94.1(4)
O2 W1 O3 86.0(4)
O4 W1 O3 86.2(4)
O1 W1 O3 163.9(4)
O2 W1 Cl1 86.5(3)
O4 W1 Cl1 95.1(3)
O1 W1 Cl1 97.3(3)
O3 W1 Cl1 98.7(3)
O2 W1 Cl2 85.3(3)
O4 W1 Cl2 93.3(3)
O1 W1 Cl2 81.4(3)
O3 W1 Cl2 82.5(3)
Cl1 W1 Cl2 171.67(15)
O5 W2 O7 99.1(5)
O5 W2 O8 92.4(4)
O7 W2 O8 89.1(5)
O5 W2 O6 91.6(4)
O7 W2 O6 82.8(5)
O8 W2 O6 171.4(5)
O5 W2 Cl4 89.9(4)
O7 W2 Cl4 169.4(4)
O8 W2 Cl4 96.2(3)
O6 W2 Cl4 91.5(4)
O5 W2 Cl3 175.1(4)
O7 W2 Cl3 85.8(4)
O8 W2 Cl3 87.3(3)
O6 W2 Cl3 89.4(4)
Cl4 W2 Cl3 85.28(17)
C1 O1 W1 137.0(8)
C12 O2 W1 139.5(9)
C23 O3 W1 135.9(8)
C34 O4 W1 138.7(9)
C45 O5 W2 166.8(11)
C56 O6 W2 127.5(9)
C67 O7 W2 147.6(10)
C78 O8 W2 144.3(9)
O1 C1 C2 119.7(13)
O1 C1 C6 118.3(12)
C2 C1 C6 122.0(13)
C3 C2 C1 119.3(13)
C3 C2 C88 119.0(13)
C1 C2 C88 121.7(13)
C2 C3 C4 122.0(13)
C5 C4 C3 116.4(13)
C5 C4 C7 123.4(14)
C3 C4 C7 120.1(13)
C4 C5 C6 124.4(14)
C5 C6 C1 115.7(13)
C5 C6 C11 120.1(13)
C1 C6 C11 124.1(13)
C8X C7 C8 47(4)
C8X C7 C10 137(5)
C8 C7 C10 110(2)
C8X C7 C10X 110(4)
C8 C7 C10X 64(5)
C10 C7 C10X 55(4)
C8X C7 C4 113(5)
C8 C7 C4 114.2(15)
C10 C7 C4 109.4(14)
C10X C7 C4 103(4)
C8X C7 C9X 108(3)
C8 C7 C9X 131(4)
C10 C7 C9X 55(4)
C10X C7 C9X 108(3)
C4 C7 C9X 114(4)
C8X C7 C9 63(4)
C8 C7 C9 107.6(16)
C10 C7 C9 106.5(16)
C10X C7 C9 148(4)
C4 C7 C9 108.7(16)
C9X C7 C9 52(4)
C6 C11 C13 114.3(12)
O2 C12 C13 116.7(12)
O2 C12 C17 119.7(13)
C13 C12 C17 123.7(14)
C12 C13 C14 115.5(13)
C12 C13 C11 120.8(14)
C14 C13 C11 123.7(13)
C15 C14 C13 123.9(14)
C14 C15 C16 117.0(14)
C14 C15 C18 122.0(13)
C16 C15 C18 120.6(12)
C17 C16 C15 122.7(13)
C16 C17 C12 117.1(14)
C16 C17 C22 124.2(13)
C12 C17 C22 118.7(13)
C20 C18 C15 109.4(14)
C20 C18 C19 110.3(15)
C15 C18 C19 109.9(13)
C20 C18 C21 108.7(13)
C15 C18 C21 112.9(12)
C19 C18 C21 105.5(14)
C24 C22 C17 115.1(12)
O3 C23 C28 120.5(15)
O3 C23 C24 118.4(13)
C28 C23 C24 120.8(13)
C25 C24 C23 117.7(13)
C25 C24 C22 121.1(14)
C23 C24 C22 121.1(13)
C26 C25 C24 121.7(14)
C27 C26 C25 118.8(14)
C27 C26 C29 118.7(16)
C25 C26 C29 122.4(15)
C26 C27 C28 122.8(15)
C23 C28 C27 117.9(14)
C23 C28 C33 122.7(13)
C27 C28 C33 118.5(13)
C31X C29 C31 46(3)
C31X C29 C32X 109(3)
C31 C29 C32X 126(4)
C31X C29 C30 132(4)
C31 C29 C30 110.4(16)
C32X C29 C30 44(4)
C31X C29 C30X 108(3)
C31 C29 C30X 63(3)
C32X C29 C30X 101(3)
C30 C29 C30X 59(3)
C31X C29 C32 64(3)
C31 C29 C32 106.7(16)
C32X C29 C32 56(3)
C30 C29 C32 100(2)
C30X C29 C32 146(4)
C31X C29 C26 116(4)
C31 C29 C26 114.5(17)
C32X C29 C26 119(4)
C30 C29 C26 112.0(16)
C30X C29 C26 101(4)
C32 C29 C26 112.2(16)
C35 C33 C28 123.6(13)
O4 C34 C39 117.2(13)
O4 C34 C35 119.9(13)
C39 C34 C35 122.9(13)
C34 C35 C36 115.9(13)
C34 C35 C33 124.4(13)
C36 C35 C33 119.3(13)
C37 C36 C35 123.0(14)
C36 C37 C38 118.7(14)
C36 C37 C40 120.4(15)
C38 C37 C40 120.8(14)
C37 C38 C39 121.6(14)
C34 C39 C38 117.8(14)
C34 C39 C44 120.2(13)
C38 C39 C44 121.9(13)
C42 C40 C42X 56(2)
C42 C40 C37 109.4(16)
C42X C40 C37 115(2)
C42 C40 C41 111.8(13)
C42X C40 C41 133(3)
C37 C40 C41 111.8(16)
C42 C40 C43 111.6(13)
C42X C40 C43 56(2)
C37 C40 C43 104.5(15)
C41 C40 C43 107.5(16)
C42 C40 C43X 140(3)
C42X C40 C43X 110.1(15)
C37 C40 C43X 110(2)
C41 C40 C43X 47(2)
C43 C40 C43X 62.5(19)
C42 C40 C41X 57(2)
C42X C40 C41X 109.6(16)
C37 C40 C41X 106(2)
C41 C40 C41X 60.5(18)
C43 C40 C41X 150(3)
C43X C40 C41X 106.3(19)
C46 C44 C39 115.0(13)
O5 C45 C46 116.9(13)
O5 C45 C50 118.9(14)
C46 C45 C50 124.2(15)
C45 C46 C47 116.5(14)
C45 C46 C44 121.8(14)
C47 C46 C44 121.5(14)
C48 C47 C46 123.0(15)
C47 C48 C49 116.2(15)
C47 C48 C51 121.9(15)
C49 C48 C51 121.8(14)
C50 C49 C48 124.0(14)
C49 C50 C45 115.4(14)
C49 C50 C55 121.6(14)
C45 C50 C55 123.0(15)
C53 C51 C53X 15(3)
C53 C51 C54 111(2)
C53X C51 C54 125(3)
C53 C51 C48 117(3)
C53X C51 C48 111(3)
C54 C51 C48 111(2)
C53 C51 C52X 113(4)
C53X C51 C52X 109(2)
C54 C51 C52X 80(3)
C48 C51 C52X 119(3)
C53 C51 C54X 94(3)
C53X C51 C54X 108(2)
C54 C51 C54X 25.5(18)
C48 C51 C54X 106(2)
C52X C51 C54X 104(3)
C53 C51 C52 108.6(19)
C53X C51 C52 98(3)
C54 C51 C52 105(2)
C48 C51 C52 104(2)
C52X C51 C52 25(2)
C54X C51 C52 129(3)
C57 C55 C50 115.0(13)
C61 C56 O6 119.5(13)
C61 C56 C57 122.6(14)
O6 C56 C57 117.9(14)
C56 C57 C58 117.4(16)
C56 C57 C55 122.5(14)
C58 C57 C55 120.1(15)
C59 C58 C57 123.2(15)
C58 C59 C60 117.4(15)
C58 C59 C62 121.2(16)
C60 C59 C62 121.4(17)
C61 C60 C59 120.9(16)
C56 C61 C60 118.5(15)
C56 C61 C66 122.3(14)
C60 C61 C66 119.0(15)
C65 C62 C63 111.4(18)
C65 C62 C64 107.8(19)
C63 C62 C64 107.2(18)
C65 C62 C59 109.0(16)
C63 C62 C59 108.7(17)
C64 C62 C59 112.8(16)
C68 C66 C61 115.1(13)
O7 C67 C72 117.5(14)
O7 C67 C68 119.6(15)
C72 C67 C68 122.9(15)
C69 C68 C67 115.3(16)
C69 C68 C66 125.4(16)
C67 C68 C66 119.1(15)
C68 C69 C70 122.3(17)
C71 C70 C69 118.3(18)
C71 C70 C73 123(2)
C69 C70 C73 118(2)
C70 C71 C72 121.5(19)
C71 C72 C67 119.4(16)
C71 C72 C77 122.2(16)
C67 C72 C77 118.1(14)
C74X C73 C76 138(3)
C74X C73 C74 49(2)
C76 C73 C74 120(3)
C74X C73 C76X 118(4)
C76 C73 C76X 55(2)
C74 C73 C76X 73(4)
C74X C73 C70 111(3)
C76 C73 C70 110(2)
C74 C73 C70 112(2)
C76X C73 C70 108(3)
C74X C73 C75X 106(2)
C76 C73 C75X 50(2)
C74 C73 C75X 138(3)
C76X C73 C75X 104(2)
C70 C73 C75X 108(2)
C74X C73 C75 56(3)
C76 C73 C75 106(2)
C74 C73 C75 104(2)
C76X C73 C75 148(3)
C70 C73 C75 103(2)
C75X C73 C75 56.5(18)
C72 C77 C79 113.0(13)
O8 C78 C79 122.2(13)
O8 C78 C83 116.0(13)
C79 C78 C83 121.7(14)
C78 C79 C80 118.3(14)
C78 C79 C77 123.9(14)
C80 C79 C77 117.6(13)
C79 C80 C81 121.9(15)
C82 C81 C80 118.0(15)
C82 C81 C84 121.6(14)
C80 C81 C84 120.1(14)
C81 C82 C83 122.9(15)
C82 C83 C78 116.7(14)
C82 C83 C88 124.0(13)
C78 C83 C88 119.3(13)
C81 C84 C85 110.6(16)
C81 C84 C87 113.4(15)
C85 C84 C87 106.2(17)
C81 C84 C86 108.6(14)
C85 C84 C86 109.8(18)
C87 C84 C86 108.1(18)
C2 C88 C83 114.7(12)
N1 C89 C90 178(4)
C92 C91 N2 177(3)
N3 C93 C94 172(7)

loop_
_geom_bond_atom_site_label_1
_geom_bond_atom_site_label_2
_geom_bond_distance
W1 O2 1.849(10)
W1 O4 1.861(10)
W1 O1 1.892(9)
W1 O3 1.905(9)
W1 Cl1 2.255(4)
W1 Cl2 2.400(4)
W2 O5 1.836(11)
W2 O7 1.861(12)
W2 O8 1.884(10)
W2 O6 1.896(10)
W2 Cl4 2.327(4)
W2 Cl3 2.389(5)
O1 C1 1.359(16)
O2 C12 1.384(17)
O3 C23 1.331(17)
O4 C34 1.387(17)
O5 C45 1.367(19)
O6 C56 1.389(18)
O7 C67 1.349(19)
O8 C78 1.366(17)
C1 C2 1.39(2)
C1 C6 1.42(2)
C2 C3 1.37(2)
C2 C88 1.52(2)
C3 C4 1.42(2)
C4 C5 1.39(2)
C4 C7 1.53(2)
C5 C6 1.40(2)
C6 C11 1.51(2)
C7 C8X 1.49(3)
C7 C8 1.49(2)
C7 C10 1.49(2)
C7 C10X 1.49(3)
C7 C9X 1.57(3)
C7 C9 1.57(3)
C11 C13 1.517(19)
C12 C13 1.40(2)
C12 C17 1.400(19)
C13 C14 1.40(2)
C14 C15 1.37(2)
C15 C16 1.42(2)
C15 C18 1.53(2)
C16 C17 1.36(2)
C17 C22 1.55(2)
C18 C20 1.51(2)
C18 C19 1.555(18)
C18 C21 1.565(17)
C22 C24 1.53(2)
C23 C28 1.37(2)
C23 C24 1.45(2)
C24 C25 1.39(2)
C25 C26 1.38(2)
C26 C27 1.36(2)
C26 C29 1.53(2)
C27 C28 1.41(2)
C28 C33 1.52(2)
C29 C31X 1.49(3)
C29 C31 1.49(3)
C29 C32X 1.51(3)
C29 C30 1.51(2)
C29 C30X 1.51(3)
C29 C32 1.51(2)
C33 C35 1.50(2)
C34 C39 1.39(2)
C34 C35 1.40(2)
C35 C36 1.41(2)
C36 C37 1.37(2)
C37 C38 1.39(2)
C37 C40 1.56(2)
C38 C39 1.40(2)
C39 C44 1.52(2)
C40 C42 1.48(2)
C40 C42X 1.49(2)
C40 C41 1.561(15)
C40 C43 1.564(15)
C40 C43X 1.567(16)
C40 C41X 1.570(16)
C44 C46 1.49(2)
C45 C46 1.38(2)
C45 C50 1.39(2)
C46 C47 1.40(2)
C47 C48 1.39(2)
C48 C49 1.40(2)
C48 C51 1.53(2)
C49 C50 1.39(2)
C50 C55 1.52(2)
C51 C53 1.52(3)
C51 C53X 1.52(3)
C51 C54 1.53(2)
C51 C52X 1.54(2)
C51 C54X 1.54(2)
C51 C52 1.54(2)
C55 C57 1.49(2)
C56 C61 1.38(2)
C56 C57 1.39(2)
C57 C58 1.40(2)
C58 C59 1.37(2)
C59 C60 1.44(2)
C59 C62 1.53(2)
C60 C61 1.39(2)
C61 C66 1.53(2)
C62 C65 1.50(3)
C62 C63 1.52(3)
C62 C64 1.53(3)
C66 C68 1.49(2)
C67 C72 1.40(2)
C67 C68 1.40(2)
C68 C69 1.40(3)
C69 C70 1.43(3)
C70 C71 1.36(3)
C70 C73 1.55(3)
C71 C72 1.37(2)
C72 C77 1.53(2)
C73 C74X 1.51(3)
C73 C76 1.51(3)
C73 C74 1.52(3)
C73 C76X 1.53(3)
C73 C75X 1.73(4)
C73 C75 1.73(4)
C77 C79 1.55(2)
C78 C79 1.38(2)
C78 C83 1.42(2)
C79 C80 1.39(2)
C80 C81 1.39(2)
C81 C82 1.37(2)
C81 C84 1.53(2)
C82 C83 1.39(2)
C83 C88 1.52(2)
C84 C85 1.53(3)
C84 C87 1.54(3)
C84 C86 1.55(3)
N1 C89 1.06(4)
C89 C90 1.35(4)
N2 C91 1.45(4)
C91 C92 1.20(4)
N3 C93 1.13(4)
C93 C94 1.42(4)

loop_
_geom_torsion_atom_site_label_1
_geom_torsion_atom_site_label_2
_geom_torsion_atom_site_label_3
_geom_torsion_atom_site_label_4
_geom_torsion
O2 W1 O1 C1 70.0(14)
O4 W1 O1 C1 -107.5(14)
O3 W1 O1 C1 -17(2)
Cl1 W1 O1 C1 156.9(13)
Cl2 W1 O1 C1 -14.8(13)
O4 W1 O2 C12 81(4)
O1 W1 O2 C12 -79.6(13)
O3 W1 O2 C12 84.4(13)
Cl1 W1 O2 C12 -176.6(13)
Cl2 W1 O2 C12 1.6(13)
O2 W1 O3 C23 -81.8(14)
O4 W1 O3 C23 97.8(14)
O1 W1 O3 C23 6(2)
Cl1 W1 O3 C23 -167.7(14)
Cl2 W1 O3 C23 4.0(14)
O2 W1 O4 C34 28(4)
O1 W1 O4 C34 -171.3(13)
O3 W1 O4 C34 24.8(13)
Cl1 W1 O4 C34 -73.6(13)
Cl2 W1 O4 C34 107.1(13)
O7 W2 O5 C45 -57(5)
O8 W2 O5 C45 -146(5)
O6 W2 O5 C45 26(5)
Cl4 W2 O5 C45 117(5)
Cl3 W2 O5 C45 128(5)
O5 W2 O6 C56 -61.9(13)
O7 W2 O6 C56 37.1(12)
O8 W2 O6 C56 56(4)
Cl4 W2 O6 C56 -151.9(12)
Cl3 W2 O6 C56 122.9(12)
O5 W2 O7 C67 -170.7(19)
O8 W2 O7 C67 -78(2)
O6 W2 O7 C67 99(2)
Cl4 W2 O7 C67 41(3)
Cl3 W2 O7 C67 8.9(19)
O5 W2 O8 C78 153.8(16)
O7 W2 O8 C78 54.7(16)
O6 W2 O8 C78 36(4)
Cl4 W2 O8 C78 -116.0(16)
Cl3 W2 O8 C78 -31.1(16)
W1 O1 C1 C2 103.8(15)
W1 O1 C1 C6 -73.8(17)
O1 C1 C2 C3 -176.2(12)
C6 C1 C2 C3 1(2)
O1 C1 C2 C88 2(2)
C6 C1 C2 C88 179.9(13)
C1 C2 C3 C4 2(2)
C88 C2 C3 C4 -176.4(13)
C2 C3 C4 C5 -4(2)
C2 C3 C4 C7 177.3(14)
C3 C4 C5 C6 3(2)
C7 C4 C5 C6 -178.4(14)
C4 C5 C6 C1 0(2)
C4 C5 C6 C11 -178.0(13)
O1 C1 C6 C5 175.2(12)
C2 C1 C6 C5 -2.3(19)
O1 C1 C6 C11 -7(2)
C2 C1 C6 C11 175.5(13)
C5 C4 C7 C8X -61(5)
C3 C4 C7 C8X 117(5)
C5 C4 C7 C8 -10(3)
C3 C4 C7 C8 168.5(19)
C5 C4 C7 C10 114.3(19)
C3 C4 C7 C10 -68(2)
C5 C4 C7 C10X 58(5)
C3 C4 C7 C10X -124(5)
C5 C4 C7 C9X 174(5)
C3 C4 C7 C9X -8(5)
C5 C4 C7 C9 -129.9(16)
C3 C4 C7 C9 48.3(19)
C5 C6 C11 C13 -85.5(17)
C1 C6 C11 C13 96.8(17)
W1 O2 C12 C13 87.3(17)
W1 O2 C12 C17 -93.2(16)
O2 C12 C13 C14 177.0(12)
C17 C12 C13 C14 -2(2)
O2 C12 C13 C11 0(2)
C17 C12 C13 C11 -179.4(13)
C6 C11 C13 C12 -89.3(18)
C6 C11 C13 C14 94.0(18)
C12 C13 C14 C15 1(2)
C11 C13 C14 C15 177.8(14)
C13 C14 C15 C16 0(2)
C13 C14 C15 C18 -173.8(14)
C14 C15 C16 C17 1(2)
C18 C15 C16 C17 174.6(14)
C15 C16 C17 C12 -2(2)
C15 C16 C17 C22 179.7(14)
O2 C12 C17 C16 -176.4(13)
C13 C12 C17 C16 3(2)
O2 C12 C17 C22 2(2)
C13 C12 C17 C22 -178.8(14)
C14 C15 C18 C20 101.1(18)
C16 C15 C18 C20 -72.2(19)
C14 C15 C18 C19 -137.7(17)
C16 C15 C18 C19 49(2)
C14 C15 C18 C21 -20(2)
C16 C15 C18 C21 166.6(14)
C16 C17 C22 C24 -96.2(17)
C12 C17 C22 C24 85.9(17)
W1 O3 C23 C28 -83.8(18)
W1 O3 C23 C24 89.1(15)
O3 C23 C24 C25 -177.2(12)
C28 C23 C24 C25 -4.4(19)
O3 C23 C24 C22 1.4(19)
C28 C23 C24 C22 174.3(12)
C17 C22 C24 C25 87.2(16)
C17 C22 C24 C23 -91.4(16)
C23 C24 C25 C26 1(2)
C22 C24 C25 C26 -178.0(14)
C24 C25 C26 C27 2(2)
C24 C25 C26 C29 179.2(14)
C25 C26 C27 C28 -2(2)
C29 C26 C27 C28 -178.8(15)
O3 C23 C28 C27 177.6(13)
C24 C23 C28 C27 5(2)
O3 C23 C28 C33 8(2)
C24 C23 C28 C33 -164.5(13)
C26 C27 C28 C23 -2(2)
C26 C27 C28 C33 168.0(15)
C27 C26 C29 C31X -128(4)
C25 C26 C29 C31X 55(4)
C27 C26 C29 C31 -179.2(17)
C25 C26 C29 C31 4(2)
C27 C26 C29 C32X 5(5)
C25 C26 C29 C32X -172(4)
C27 C26 C29 C30 54(2)
C25 C26 C29 C30 -123(2)
C27 C26 C29 C30X 115(4)
C25 C26 C29 C30X -62(4)
C27 C26 C29 C32 -57(2)
C25 C26 C29 C32 126(2)
C23 C28 C33 C35 -51(2)
C27 C28 C33 C35 140.0(15)
W1 O4 C34 C39 110.2(14)
W1 O4 C34 C35 -69.4(19)
O4 C34 C35 C36 179.9(13)
C39 C34 C35 C36 0(2)
O4 C34 C35 C33 -8(2)
C39 C34 C35 C33 172.5(14)
C28 C33 C35 C34 90.3(18)
C28 C33 C35 C36 -97.8(17)
C34 C35 C36 C37 2(2)
C33 C35 C36 C37 -170.2(15)
C35 C36 C37 C38 -2(3)
C35 C36 C37 C40 173.9(15)
C36 C37 C38 C39 -1(2)
C40 C37 C38 C39 -176.8(15)
O4 C34 C39 C38 177.5(12)
C35 C34 C39 C38 -3(2)
O4 C34 C39 C44 -2(2)
C35 C34 C39 C44 178.0(13)
C37 C38 C39 C34 3(2)
C37 C38 C39 C44 -177.9(15)
C36 C37 C40 C42 62(2)
C38 C37 C40 C42 -121.7(17)
C36 C37 C40 C42X 2(3)
C38 C37 C40 C42X 178(2)
C36 C37 C40 C41 -173.4(18)
C38 C37 C40 C41 3(2)
C36 C37 C40 C43 -57(2)
C38 C37 C40 C43 118.7(17)
C36 C37 C40 C43X -123(3)
C38 C37 C40 C43X 53(3)
C36 C37 C40 C41X 123(3)
C38 C37 C40 C41X -61(3)
C34 C39 C44 C46 166.2(13)
C38 C39 C44 C46 -13(2)
W2 O5 C45 C46 149(4)
W2 O5 C45 C50 -32(6)
O5 C45 C46 C47 -171.7(14)
C50 C45 C46 C47 9(2)
O5 C45 C46 C44 3(2)
C50 C45 C46 C44 -176.4(15)
C39 C44 C46 C45 -91.5(18)
C39 C44 C46 C47 83.3(18)
C45 C46 C47 C48 -2(2)
C44 C46 C47 C48 -177.0(15)
C46 C47 C48 C49 -3(2)
C46 C47 C48 C51 172.6(14)
C47 C48 C49 C50 3(2)
C51 C48 C49 C50 -173.1(15)
C48 C49 C50 C45 3(2)
C48 C49 C50 C55 179.8(16)
O5 C45 C50 C49 171.3(15)
C46 C45 C50 C49 -9(3)
O5 C45 C50 C55 -5(2)
C46 C45 C50 C55 174.2(16)
C47 C48 C51 C53 1(3)
C49 C48 C51 C53 177(2)
C47 C48 C51 C53X 16(3)
C49 C48 C51 C53X -169(3)
C47 C48 C51 C54 -128(3)
C49 C48 C51 C54 48(3)
C47 C48 C51 C52X 142(3)
C49 C48 C51 C52X -42(4)
C47 C48 C51 C54X -101(3)
C49 C48 C51 C54X 74(3)
C47 C48 C51 C52 120(2)
C49 C48 C51 C52 -64(2)
C49 C50 C55 C57 -99.0(18)
C45 C50 C55 C57 78(2)
W2 O6 C56 C61 -88.2(15)
W2 O6 C56 C57 89.8(15)
C61 C56 C57 C58 -1(2)
O6 C56 C57 C58 -178.6(12)
C61 C56 C57 C55 177.5(14)
O6 C56 C57 C55 0(2)
C50 C55 C57 C56 -98.0(18)
C50 C55 C57 C58 80.1(18)
C56 C57 C58 C59 2(2)
C55 C57 C58 C59 -176.1(14)
C57 C58 C59 C60 -2(2)
C57 C58 C59 C62 177.9(15)
C58 C59 C60 C61 1(2)
C62 C59 C60 C61 -178.9(16)
O6 C56 C61 C60 177.6(13)
C57 C56 C61 C60 0(2)
O6 C56 C61 C66 2(2)
C57 C56 C61 C66 -175.8(14)
C59 C60 C61 C56 0(2)
C59 C60 C61 C66 175.7(14)
C58 C59 C62 C65 59(2)
C60 C59 C62 C65 -121.0(19)
C58 C59 C62 C63 -63(2)
C60 C59 C62 C63 117(2)
C58 C59 C62 C64 178.6(18)
C60 C59 C62 C64 -1(3)
C56 C61 C66 C68 96.7(18)
C60 C61 C66 C68 -78.8(19)
W2 O7 C67 C72 96(2)
W2 O7 C67 C68 -86(2)
O7 C67 C68 C69 -176.9(15)
C72 C67 C68 C69 2(2)
O7 C67 C68 C66 7(2)
C72 C67 C68 C66 -174.3(15)
C61 C66 C68 C69 124.9(17)
C61 C66 C68 C67 -59.5(19)
C67 C68 C69 C70 0(3)
C66 C68 C69 C70 175.9(17)
C68 C69 C70 C71 1(3)
C68 C69 C70 C73 -178.4(17)
C69 C70 C71 C72 -5(3)
C73 C70 C71 C72 174.8(18)
C70 C71 C72 C67 7(3)
C70 C71 C72 C77 -179.7(17)
O7 C67 C72 C71 173.5(15)
C68 C67 C72 C71 -5(3)
O7 C67 C72 C77 0(2)
C68 C67 C72 C77 -178.9(14)
C71 C70 C73 C74X 109(4)
C69 C70 C73 C74X -71(4)
C71 C70 C73 C76 -61(3)
C69 C70 C73 C76 119(3)
C71 C70 C73 C74 163(3)
C69 C70 C73 C74 -18(3)
C71 C70 C73 C76X -119(3)
C69 C70 C73 C76X 60(3)
C71 C70 C73 C75X -7(3)
C69 C70 C73 C75X 173(2)
C71 C70 C73 C75 51(3)
C69 C70 C73 C75 -129(2)
C71 C72 C77 C79 100.1(18)
C67 C72 C77 C79 -86.4(17)
W2 O8 C78 C79 -66(2)
W2 O8 C78 C83 117.7(15)
O8 C78 C79 C80 176.1(13)
C83 C78 C79 C80 -7(2)
O8 C78 C79 C77 -8(2)
C83 C78 C79 C77 168.2(13)
C72 C77 C79 C78 95.5(18)
C72 C77 C79 C80 -88.9(16)
C78 C79 C80 C81 3(2)
C77 C79 C80 C81 -173.2(14)
C79 C80 C81 C82 2(2)
C79 C80 C81 C84 176.7(15)
C80 C81 C82 C83 -3(2)
C84 C81 C82 C83 -177.0(15)
C81 C82 C83 C78 -2(2)
C81 C82 C83 C88 177.3(14)
O8 C78 C83 C82 -176.3(12)
C79 C78 C83 C82 7(2)
O8 C78 C83 C88 4.5(19)
C79 C78 C83 C88 -172.2(13)
C82 C81 C84 C85 -125.7(17)
C80 C81 C84 C85 60(2)
C82 C81 C84 C87 -7(2)
C80 C81 C84 C87 179.3(17)
C82 C81 C84 C86 113.6(19)
C80 C81 C84 C86 -60(2)
C3 C2 C88 C83 81.5(17)
C1 C2 C88 C83 -97.1(16)
C82 C83 C88 C2 -21(2)
C78 C83 C88 C2 157.6(13)
